data_9000799
loop_
_publ_author_name
'Levien, L.'
'Prewitt, C. T.'

_publ_section_title
;
 High-pressure structural study of diopside
 P = 35.2 kbar
 pyroxene
;
_journal_name_full 'American Mineralogist'
_journal_page_first 315
_journal_page_last 323
_journal_volume 66
_journal_year 1981
_chemical_formula_sum 'Ca Mg O6 Si2'
_chemical_name_mineral Diopside
_space_group_IT_number 15
_symmetry_space_group_name_Hall '-C 2yc'
_symmetry_space_group_name_H-M 'C 1 2/c 1'
_cell_angle_alpha 90
_cell_angle_beta 105.49
_cell_angle_gamma 90
_cell_length_a 9.656
_cell_length_b 8.813
_cell_length_c 5.2026
_cell_formula_units_Z 4
_cell_volume 426.651
_database_code_amcsd 0000813
_diffrn_ambient_pressure 3.52e+06
_exptl_crystal_density_diffrn 3.371
_cod_original_formula_sum 'Si2 Mg Ca O6'
_cod_database_code 9000799

loop_
_space_group_symop_operation_xyz
x,y,z
1/2+x,1/2+y,z
x,-y,1/2+z
1/2+x,1/2-y,1/2+z
-x,y,1/2-z
1/2-x,1/2+y,1/2-z
-x,-y,-z
1/2-x,1/2-y,-z

loop_
_atom_site_aniso_label
_atom_site_aniso_U_11
_atom_site_aniso_U_22
_atom_site_aniso_U_33
_atom_site_aniso_U_12
_atom_site_aniso_U_13
_atom_site_aniso_U_23
Si 0.00351 0.00512 0.00369 -0.00046 0.00095 -0.00020
Mg1 0.00395 0.00472 0.00357 0.00000 0.00095 0.00000
Ca2 0.00877 0.00630 0.00560 0.00000 0.00024 0.00000
O1 0.00614 0.00630 0.00522 0.00000 0.00095 0.00000
O2 0.00658 0.00630 0.00739 -0.00208 0.00142 -0.00090
O3 0.00702 0.00787 0.00522 0.00000 0.00260 -0.00201

loop_
_atom_site_label
_atom_site_fract_x
_atom_site_fract_y
_atom_site_fract_z
Si 0.28643 0.09420 0.22820
Mg1 0.00000 0.90900 0.25000
Ca2 0.00000 0.30333 0.25000
O1 0.11530 0.08790 0.14220
O2 0.36080 0.25290 0.31960
O3 0.35250 0.02020 0.99070

loop_
_cod_related_entry_id
_cod_related_entry_database
_cod_related_entry_code
1 AMCSD 0000813
